data_7213655
loop_
_publ_author_name
'Wang, Shuai-Hua'
'Zheng, Fa-Kun'
'Wu, Mei-Feng'
'Liu, Zhi-Fa'
'Chen, Jun'
'Xiao, Yu'
'Li, Rong'
'Guo, Guo-Cong'

_publ_section_title
;
 Assembly of Co(ii)/Cu(ii)--azido polynuclear polymers: structural
 diversity and magnetic behavior
;
_journal_issue 10
_journal_name_full CrystEngComm
_journal_page_first 2009
_journal_paper_doi 10.1039/c3ce42130a
_journal_volume 16
_journal_year 2014
_chemical_formula_moiety '[Co4(N3)4(PTA)3(3-CV)2]n.nH2O '
_chemical_formula_sum 'C60 H42 Co4 N18 O13'
_chemical_formula_weight 1458.84
_chemical_melting_point ?
_chemical_name_common '[Co4(N3)4(PTA)3(3-CV)2]n.nH2O '
_chemical_name_systematic
; 
 ? 
;
_space_group_IT_number 15
_symmetry_cell_setting monoclinic
_symmetry_space_group_name_Hall '-C 2yc'
_symmetry_space_group_name_H-M 'C 1 2/c 1'
_atom_sites_solution_hydrogens geom
_atom_sites_solution_primary direct
_atom_sites_solution_secondary difmap
_audit_creation_method SHELXL-97
_cell_angle_alpha 90.00
_cell_angle_beta 95.524(6)
_cell_angle_gamma 90.00
_cell_formula_units_Z 4
_cell_length_a 11.2319(9)
_cell_length_b 17.0040(13)
_cell_length_c 33.097(3)
_cell_measurement_reflns_used 6403
_cell_measurement_temperature 293(2)
_cell_measurement_theta_max 27.5010
_cell_measurement_theta_min 2.1849
_cell_volume 6291.7(9)
_computing_cell_refinement 'CrystalClear (Rigaku Inc., 2008)'
_computing_data_collection 'CrystalClear (Rigaku Inc., 2008)'
_computing_data_reduction 'CrystalClear (Rigaku Inc., 2008)'
_computing_publication_material 'SHELXL-97 (Sheldrick, 1997)'
_computing_structure_refinement 'SHELXL-97 (Sheldrick, 1997)'
_computing_structure_solution 'SHELXS-97 (Sheldrick, 1990)'
_diffrn_ambient_temperature 293(2)
_diffrn_detector_area_resol_mean 28.5714
_diffrn_measured_fraction_theta_full 0.985
_diffrn_measured_fraction_theta_max 0.985
_diffrn_measurement_device_type 'Rigaku Mercury CCD'
_diffrn_measurement_method CCD_Profile_fitting
_diffrn_radiation_monochromator graphite
_diffrn_radiation_source 'fine-focus sealed tube'
_diffrn_radiation_type MoK\a
_diffrn_radiation_wavelength 0.71073
_diffrn_reflns_av_R_equivalents 0.0610
_diffrn_reflns_av_sigmaI/netI 0.0682
_diffrn_reflns_limit_h_max 13
_diffrn_reflns_limit_h_min -13
_diffrn_reflns_limit_k_max 18
_diffrn_reflns_limit_k_min -20
_diffrn_reflns_limit_l_max 40
_diffrn_reflns_limit_l_min -40
_diffrn_reflns_number 17290
_diffrn_reflns_theta_full 25.50
_diffrn_reflns_theta_max 25.50
_diffrn_reflns_theta_min 2.40
_exptl_absorpt_coefficient_mu 1.115
_exptl_absorpt_correction_T_max 0.805
_exptl_absorpt_correction_T_min 0.741
_exptl_absorpt_correction_type multi-scan
_exptl_absorpt_process_details 'Sphere (Rigaku CrystalClear)'
_exptl_crystal_colour Black
_exptl_crystal_density_diffrn 1.540
_exptl_crystal_density_meas ?
_exptl_crystal_density_method 'not measured'
_exptl_crystal_description Prism
_exptl_crystal_F_000 2960
_exptl_crystal_size_max 0.350
_exptl_crystal_size_mid 0.231
_exptl_crystal_size_min 0.195
_refine_diff_density_max 0.614
_refine_diff_density_min -0.496
_refine_diff_density_rms 0.081
_refine_ls_extinction_method none
_refine_ls_goodness_of_fit_ref 1.100
_refine_ls_hydrogen_treatment mixed
_refine_ls_matrix_type full
_refine_ls_number_parameters 429
_refine_ls_number_reflns 5781
_refine_ls_number_restraints 0
_refine_ls_restrained_S_all 1.100
_refine_ls_R_factor_all 0.0706
_refine_ls_R_factor_gt 0.0566
_refine_ls_shift/su_max 0.000
_refine_ls_shift/su_mean 0.000
_refine_ls_structure_factor_coef Fsqd
_refine_ls_weighting_details 'calc w=1/[\s^2^(Fo^2^)+(0.0401P)^2^+13.2178P] where P=(Fo^2^+2Fc^2^)/3'
_refine_ls_weighting_scheme calc
_refine_ls_wR_factor_gt 0.1163
_refine_ls_wR_factor_ref 0.1234
_reflns_number_gt 4882
_reflns_number_total 5781
_reflns_threshold_expression >2sigma(I)
_cod_data_source_file c3ce42130a.txt
_cod_data_source_block 2
_cod_depositor_comments
;
The following automatic conversions were performed:

'_chemical_melting_point' value 'not measured' was changed to '?' -
the value is undefined or not
given.

'_exptl_absorpt_correction_type' value 'Multi-scan' changed
to 'multi-scan' according to
/usr/data/users/saulius/automatic-downloads/current/RSC/lib/dictionaries/cif_core.dic
dictionary named 'cif_core.dic' version 2.4.2 from 2011-04-26.

Automatic conversion script
Id: cif_fix_values 2281 2013-09-26 08:29:07Z andrius 

The following automatic conversions were performed:

'_exptl_crystal_density_meas' value 'not measured' was changed to '?'
- the value is perceived as not measured.

Automatic conversion script
Id: cif_fix_values 3008 2015-01-20 13:52:24Z robertas 
;
_cod_original_cell_volume 6291.8(9)
_cod_original_sg_symbol_H-M 'C 2/c'
_cod_database_code 7213655

loop_
_symmetry_equiv_pos_as_xyz
'x, y, z'
'-x, y, -z+1/2'
'x+1/2, y+1/2, z'
'-x+1/2, y+1/2, -z+1/2'
'-x, -y, -z'
'x, -y, z-1/2'
'-x+1/2, -y+1/2, -z'
'x+1/2, -y+1/2, z-1/2'

loop_
_atom_site_label
_atom_site_type_symbol
_atom_site_fract_x
_atom_site_fract_y
_atom_site_fract_z
_atom_site_U_iso_or_equiv
_atom_site_adp_type
_atom_site_occupancy
_atom_site_symmetry_multiplicity
_atom_site_calc_flag
_atom_site_refinement_flags
Co1 Co 0.16011(4) 0.20226(3) 0.026136(14) 0.01975(15) Uani 1 1 d .
Co2 Co -0.02878(4) 0.11357(3) 0.085987(14) 0.02016(15) Uani 1 1 d .
O1 O -0.0552(2) 0.17075(16) 0.14295(7) 0.0265(6) Uani 1 1 d .
O2 O 0.0217(2) 0.05165(16) 0.14374(7) 0.0251(6) Uani 1 1 d .
O3 O 0.1472(2) 0.09312(15) 0.00745(7) 0.0239(6) Uani 1 1 d .
O4 O 0.0265(2) 0.03147(15) 0.04812(7) 0.0232(6) Uani 1 1 d .
O5 O 0.5206(2) -0.22848(16) 0.02305(8) 0.0317(7) Uani 1 1 d .
O6 O 0.3862(2) -0.29747(16) 0.05452(7) 0.0253(6) Uani 1 1 d .
N1 N -0.8624(7) -0.4686(4) 0.2186(2) 0.127(3) Uani 1 1 d .
N2 N -0.7378(3) -0.1067(2) 0.14264(9) 0.0253(7) Uani 1 1 d .
N3 N -0.1967(3) 0.05572(19) 0.08757(9) 0.0225(7) Uani 1 1 d .
N4 N 0.1480(3) 0.1652(2) 0.08685(9) 0.0255(8) Uani 1 1 d .
N5 N 0.1863(3) 0.2049(2) 0.11472(10) 0.0329(9) Uani 1 1 d .
N6 N 0.2213(4) 0.2470(3) 0.14144(12) 0.0548(12) Uani 1 1 d .
N7 N 0.3166(3) 0.26040(19) 0.03612(9) 0.0233(7) Uani 1 1 d .
N8 N 0.3980(3) 0.25078(19) 0.06236(10) 0.0258(8) Uani 1 1 d .
N9 N 0.4772(3) 0.2430(2) 0.08688(11) 0.0382(9) Uani 1 1 d .
C1 C -0.8549(7) -0.4011(4) 0.2210(2) 0.083(2) Uani 1 1 d .
C2 C -0.8422(5) -0.3161(4) 0.22411(16) 0.0580(15) Uani 1 1 d .
C3 C -0.8558(4) -0.2686(3) 0.18940(14) 0.0452(13) Uani 1 1 d .
H3A H -0.8754 -0.2919 0.1642 0.054 Uiso 1 1 calc R
C4 C -0.8162(5) -0.2811(4) 0.26146(16) 0.0618(16) Uani 1 1 d .
H4A H -0.8083 -0.3120 0.2848 0.074 Uiso 1 1 calc R
C5 C -0.8019(5) -0.2010(4) 0.26459(15) 0.0619(16) Uani 1 1 d .
H5A H -0.7843 -0.1781 0.2900 0.074 Uiso 1 1 calc R
C6 C -0.8135(4) -0.1535(3) 0.22964(14) 0.0501(13) Uani 1 1 d .
H6A H -0.8031 -0.0993 0.2317 0.060 Uiso 1 1 calc R
C7 C -0.8411(4) -0.1888(3) 0.19155(12) 0.0343(10) Uani 1 1 d .
C8 C -0.8547(4) -0.1390(3) 0.15336(12) 0.0304(10) Uani 1 1 d .
H8A H -0.8901 -0.1706 0.1310 0.036 Uiso 1 1 calc R
H8B H -0.9087 -0.0957 0.1572 0.036 Uiso 1 1 calc R
C9 C -0.7347(4) -0.0324(3) 0.12893(12) 0.0319(10) Uani 1 1 d .
H9A H -0.8033 -0.0015 0.1278 0.038 Uiso 1 1 calc R
C10 C -0.6402(4) -0.1531(3) 0.14331(12) 0.0303(10) Uani 1 1 d .
H10A H -0.6447 -0.2050 0.1518 0.036 Uiso 1 1 calc R
C11 C -0.5341(4) -0.1245(2) 0.13165(11) 0.0282(9) Uani 1 1 d .
H11A H -0.4671 -0.1568 0.1329 0.034 Uiso 1 1 calc R
C12 C -0.6308(3) -0.0019(3) 0.11664(13) 0.0313(10) Uani 1 1 d .
H12A H -0.6297 0.0497 0.1073 0.038 Uiso 1 1 calc R
C13 C -0.5268(3) -0.0470(2) 0.11790(11) 0.0248(9) Uani 1 1 d .
C14 C -0.4139(3) -0.0129(2) 0.10593(11) 0.0245(9) Uani 1 1 d .
C15 C -0.3986(4) 0.0680(3) 0.10474(12) 0.0311(10) Uani 1 1 d .
H15A H -0.4609 0.1012 0.1101 0.037 Uiso 1 1 calc R
C16 C -0.3176(4) -0.0586(3) 0.09581(13) 0.0322(10) Uani 1 1 d .
H16A H -0.3238 -0.1131 0.0949 0.039 Uiso 1 1 calc R
C17 C -0.2131(4) -0.0223(3) 0.08718(12) 0.0326(10) Uani 1 1 d .
H17A H -0.1502 -0.0539 0.0807 0.039 Uiso 1 1 calc R
C18 C -0.2914(3) 0.0991(2) 0.09566(12) 0.0287(9) Uani 1 1 d .
H18A H -0.2840 0.1536 0.0951 0.034 Uiso 1 1 calc R
C19 C -0.0138(3) 0.1115(2) 0.16221(11) 0.0234(9) Uani 1 1 d .
C20 C -0.0065(3) 0.1119(2) 0.20778(11) 0.0238(9) Uani 1 1 d .
C21 C -0.0026(4) 0.0414(2) 0.22879(11) 0.0314(10) Uani 1 1 d .
H21A H -0.0034 -0.0060 0.2147 0.038 Uiso 1 1 calc R
C22 C -0.0046(4) 0.1827(2) 0.22894(11) 0.0286(9) Uani 1 1 d .
H22A H -0.0095 0.2301 0.2148 0.034 Uiso 1 1 calc R
C23 C 0.1139(3) 0.0337(2) 0.02680(10) 0.0218(8) Uani 1 1 d .
C24 C 0.1867(3) -0.0388(2) 0.02484(10) 0.0209(8) Uani 1 1 d .
C25 C 0.3000(3) -0.0348(2) 0.01102(11) 0.0235(9) Uani 1 1 d .
H25A H 0.3257 0.0117 -0.0002 0.028 Uiso 1 1 calc R
C26 C 0.1467(3) -0.1097(2) 0.04015(11) 0.0227(9) Uani 1 1 d .
H26A H 0.0700 -0.1131 0.0484 0.027 Uiso 1 1 calc R
C27 C 0.2206(3) -0.1745(2) 0.04298(11) 0.0236(9) Uani 1 1 d .
H27A H 0.1937 -0.2217 0.0531 0.028 Uiso 1 1 calc R
C28 C 0.3747(3) -0.1001(2) 0.01391(11) 0.0248(9) Uani 1 1 d .
H28A H 0.4502 -0.0974 0.0047 0.030 Uiso 1 1 calc R
C29 C 0.3359(3) -0.1695(2) 0.03070(10) 0.0214(8) Uani 1 1 d .
C30 C 0.4200(3) -0.2376(2) 0.03665(11) 0.0222(9) Uani 1 1 d .
O1W O 0.0000 0.3935(6) 0.2500 0.236(7) Uani 1 2 d S

loop_
_atom_site_aniso_label
_atom_site_aniso_U_11
_atom_site_aniso_U_22
_atom_site_aniso_U_33
_atom_site_aniso_U_23
_atom_site_aniso_U_13
_atom_site_aniso_U_12
Co1 0.0205(3) 0.0182(3) 0.0211(3) 0.0017(2) 0.0046(2) 0.0030(2)
Co2 0.0248(3) 0.0194(3) 0.0169(3) 0.0024(2) 0.0056(2) 0.0059(2)
O1 0.0353(16) 0.0264(17) 0.0183(13) 0.0034(12) 0.0060(11) 0.0082(13)
O2 0.0308(15) 0.0264(16) 0.0186(13) -0.0011(11) 0.0058(11) 0.0066(12)
O3 0.0321(15) 0.0206(16) 0.0200(13) 0.0025(11) 0.0075(11) 0.0049(12)
O4 0.0239(14) 0.0213(15) 0.0253(14) -0.0021(11) 0.0073(11) 0.0032(11)
O5 0.0301(16) 0.0265(17) 0.0404(16) 0.0118(13) 0.0136(13) 0.0123(13)
O6 0.0272(15) 0.0228(16) 0.0257(14) 0.0057(12) 0.0013(11) 0.0069(12)
N1 0.187(8) 0.079(5) 0.112(5) 0.014(4) 0.009(5) -0.051(5)
N2 0.0243(18) 0.028(2) 0.0233(16) -0.0008(15) 0.0031(14) 0.0033(15)
N3 0.0269(18) 0.022(2) 0.0192(15) 0.0041(13) 0.0056(13) 0.0040(14)
N4 0.0280(19) 0.028(2) 0.0204(16) 0.0003(15) 0.0033(14) -0.0035(15)
N5 0.032(2) 0.042(2) 0.0256(19) 0.0015(18) 0.0085(16) -0.0034(18)
N6 0.059(3) 0.067(3) 0.039(2) -0.015(2) 0.003(2) -0.011(2)
N7 0.0227(18) 0.025(2) 0.0213(16) 0.0070(14) -0.0011(14) -0.0020(14)
N8 0.031(2) 0.021(2) 0.0267(18) 0.0025(14) 0.0091(17) -0.0024(15)
N9 0.036(2) 0.040(3) 0.036(2) 0.0059(17) -0.0099(18) -0.0004(18)
C1 0.108(6) 0.066(5) 0.077(5) 0.029(4) 0.013(4) -0.028(4)
C2 0.058(3) 0.069(4) 0.049(3) 0.020(3) 0.010(3) -0.015(3)
C3 0.045(3) 0.057(4) 0.034(2) 0.013(2) 0.007(2) -0.015(2)
C4 0.056(4) 0.083(5) 0.047(3) 0.022(3) 0.008(3) -0.008(3)
C5 0.067(4) 0.089(5) 0.029(3) -0.001(3) 0.003(2) 0.002(3)
C6 0.051(3) 0.061(4) 0.038(3) -0.005(2) 0.004(2) 0.002(3)
C7 0.027(2) 0.048(3) 0.028(2) 0.000(2) 0.0080(18) -0.004(2)
C8 0.028(2) 0.038(3) 0.026(2) -0.0028(18) 0.0042(17) -0.0029(19)
C9 0.032(2) 0.027(3) 0.036(2) 0.0010(19) 0.0006(19) 0.0089(19)
C10 0.033(2) 0.029(3) 0.029(2) 0.0047(18) 0.0033(18) 0.0008(19)
C11 0.028(2) 0.030(3) 0.028(2) 0.0015(18) 0.0082(17) 0.0047(18)
C12 0.028(2) 0.024(2) 0.042(2) 0.0049(19) 0.0050(19) 0.0041(19)
C13 0.027(2) 0.026(2) 0.0221(19) -0.0036(16) 0.0030(16) 0.0033(17)
C14 0.024(2) 0.029(3) 0.0204(19) 0.0041(17) 0.0033(16) 0.0057(18)
C15 0.026(2) 0.028(3) 0.040(2) 0.0074(19) 0.0114(19) 0.0115(19)
C16 0.034(2) 0.022(2) 0.042(2) -0.0001(19) 0.014(2) 0.0018(19)
C17 0.030(2) 0.032(3) 0.037(2) 0.002(2) 0.0098(19) 0.008(2)
C18 0.028(2) 0.021(2) 0.039(2) 0.0036(18) 0.0077(18) 0.0040(18)
C19 0.024(2) 0.027(2) 0.0196(19) 0.0042(17) 0.0058(16) 0.0011(18)
C20 0.025(2) 0.027(2) 0.0198(18) 0.0022(17) 0.0040(16) 0.0031(17)
C21 0.048(3) 0.023(2) 0.023(2) -0.0063(17) 0.0048(18) 0.001(2)
C22 0.040(2) 0.024(2) 0.0219(19) 0.0031(17) 0.0036(17) 0.0015(19)
C23 0.027(2) 0.021(2) 0.0172(18) -0.0010(16) -0.0006(16) 0.0038(17)
C24 0.028(2) 0.021(2) 0.0136(17) 0.0007(15) 0.0026(15) 0.0052(17)
C25 0.028(2) 0.021(2) 0.0227(19) 0.0033(16) 0.0045(16) 0.0010(17)
C26 0.024(2) 0.026(2) 0.0186(18) -0.0003(16) 0.0040(15) 0.0037(17)
C27 0.032(2) 0.018(2) 0.0209(18) 0.0020(16) 0.0058(16) 0.0013(17)
C28 0.024(2) 0.027(2) 0.0241(19) 0.0017(17) 0.0072(16) 0.0036(17)
C29 0.026(2) 0.020(2) 0.0186(18) 0.0005(15) 0.0036(15) 0.0075(17)
C30 0.027(2) 0.022(2) 0.0180(18) -0.0039(16) 0.0040(16) 0.0036(17)
O1W 0.232(13) 0.102(8) 0.40(2) 0.000 0.178(14) 0.000

loop_
_atom_type_symbol
_atom_type_description
_atom_type_scat_dispersion_real
_atom_type_scat_dispersion_imag
_atom_type_scat_source
C C 0.0033 0.0016 'International Tables Vol C Tables 4.2.6.8 and 6.1.1.4'
H H 0.0000 0.0000 'International Tables Vol C Tables 4.2.6.8 and 6.1.1.4'
N N 0.0061 0.0033 'International Tables Vol C Tables 4.2.6.8 and 6.1.1.4'
O O 0.0106 0.0060 'International Tables Vol C Tables 4.2.6.8 and 6.1.1.4'
Co Co 0.3494 0.9721 'International Tables Vol C Tables 4.2.6.8 and 6.1.1.4'

loop_
_geom_angle_atom_site_label_1
_geom_angle_atom_site_label_2
_geom_angle_atom_site_label_3
_geom_angle
_geom_angle_site_symmetry_1
_geom_angle_site_symmetry_3
O5 Co1 O3 121.35(12) 3_455 .
O5 Co1 N7 113.24(13) 3_455 .
O3 Co1 N7 123.63(12) . .
O5 Co1 N4 95.99(12) 3_455 .
O3 Co1 N4 90.48(12) . .
N7 Co1 N4 97.16(12) . .
O5 Co1 N7 86.80(11) 3_455 7
O3 Co1 N7 89.39(11) . 7
N7 Co1 N7 80.28(13) . 7
N4 Co1 N7 176.81(12) . 7
O4 Co2 O6 110.88(10) . 3_455
O4 Co2 N3 91.26(11) . .
O6 Co2 N3 89.02(11) 3_455 .
O4 Co2 O1 158.26(10) . .
O6 Co2 O1 90.86(10) 3_455 .
N3 Co2 O1 89.42(11) . .
O4 Co2 N4 87.25(11) . .
O6 Co2 N4 95.17(12) 3_455 .
N3 Co2 N4 175.81(12) . .
O1 Co2 N4 90.51(11) . .
O4 Co2 O2 98.01(10) . .
O6 Co2 O2 150.62(10) 3_455 .
N3 Co2 O2 85.00(11) . .
O1 Co2 O2 60.40(10) . .
N4 Co2 O2 91.32(11) . .
O4 Co2 C19 128.35(12) . .
O6 Co2 C19 120.66(12) 3_455 .
N3 Co2 C19 86.73(12) . .
O1 Co2 C19 30.02(11) . .
N4 Co2 C19 91.12(12) . .
O2 Co2 C19 30.38(11) . .
C19 O1 Co2 90.4(2) . .
C19 O2 Co2 88.2(2) . .
C23 O3 Co1 127.6(2) . .
C23 O4 Co2 129.0(2) . .
C30 O5 Co1 130.3(3) . 3_545
C30 O6 Co2 134.5(2) . 3_545
C9 N2 C10 120.6(3) . .
C9 N2 C8 118.4(3) . .
C10 N2 C8 120.8(3) . .
C17 N3 C18 115.8(3) . .
C17 N3 Co2 125.3(3) . .
C18 N3 Co2 118.1(3) . .
N5 N4 Co1 121.0(3) . .
N5 N4 Co2 120.1(3) . .
Co1 N4 Co2 104.46(13) . .
N6 N5 N4 176.9(5) . .
N8 N7 Co1 129.6(3) . .
N8 N7 Co1 124.2(2) . 7
Co1 N7 Co1 99.72(13) . 7
N9 N8 N7 178.3(4) . .
N1 C1 C2 178.6(9) . .
C4 C2 C3 119.0(6) . .
C4 C2 C1 120.1(5) . .
C3 C2 C1 120.9(5) . .
C7 C3 C2 121.7(5) . .
C5 C4 C2 120.6(5) . .
C4 C5 C6 120.4(5) . .
C7 C6 C5 119.2(5) . .
C3 C7 C6 119.1(4) . .
C3 C7 C8 120.6(4) . .
C6 C7 C8 120.3(4) . .
N2 C8 C7 112.5(3) . .
N2 C9 C12 120.3(4) . .
N2 C10 C11 120.9(4) . .
C10 C11 C13 120.3(4) . .
C9 C12 C13 121.1(4) . .
C12 C13 C11 116.9(4) . .
C12 C13 C14 120.8(4) . .
C11 C13 C14 122.3(3) . .
C15 C14 C16 116.2(4) . .
C15 C14 C13 120.5(3) . .
C16 C14 C13 123.3(4) . .
C18 C15 C14 120.2(4) . .
C17 C16 C14 119.6(4) . .
N3 C17 C16 124.1(4) . .
N3 C18 C15 124.0(4) . .
O1 C19 O2 121.0(3) . .
O1 C19 C20 119.2(3) . .
O2 C19 C20 119.8(3) . .
O1 C19 Co2 59.60(18) . .
O2 C19 Co2 61.45(18) . .
C20 C19 Co2 178.8(3) . .
C21 C20 C22 119.9(3) . .
C21 C20 C19 119.8(3) . .
C22 C20 C19 120.3(3) . .
C20 C21 C21 120.0(2) . 2
C22 C22 C20 120.1(2) 2 .
O4 C23 O3 125.9(4) . .
O4 C23 C24 117.4(3) . .
O3 C23 C24 116.6(3) . .
C25 C24 C26 119.7(3) . .
C25 C24 C23 119.9(3) . .
C26 C24 C23 120.2(3) . .
C28 C25 C24 120.1(4) . .
C27 C26 C24 120.1(3) . .
C26 C27 C29 120.1(4) . .
C25 C28 C29 119.7(3) . .
C28 C29 C27 120.1(3) . .
C28 C29 C30 119.5(3) . .
C27 C29 C30 120.4(3) . .
O6 C30 O5 126.0(4) . .
O6 C30 C29 118.3(3) . .
O5 C30 C29 115.6(3) . .

loop_
_geom_bond_atom_site_label_1
_geom_bond_atom_site_label_2
_geom_bond_distance
_geom_bond_site_symmetry_2
Co1 O5 1.955(3) 3_455
Co1 O3 1.957(3) .
Co1 N7 2.016(3) .
Co1 N4 2.123(3) .
Co1 N7 2.196(3) 7
Co2 O4 2.014(2) .
Co2 O6 2.023(3) 3_455
Co2 N3 2.132(3) .
Co2 O1 2.167(2) .
Co2 N4 2.169(3) .
Co2 O2 2.208(3) .
Co2 C19 2.512(4) .
O1 C19 1.257(4) .
O2 C19 1.271(5) .
O3 C23 1.272(4) .
O4 C23 1.264(4) .
O5 C30 1.266(4) .
O5 Co1 1.955(3) 3_545
O6 C30 1.254(4) .
O6 Co2 2.023(3) 3_545
N1 C1 1.154(9) .
N2 C9 1.343(5) .
N2 C10 1.349(5) .
N2 C8 1.497(5) .
N3 C17 1.339(5) .
N3 C18 1.343(5) .
N4 N5 1.189(5) .
N5 N6 1.176(5) .
N7 N8 1.210(4) .
N7 Co1 2.196(3) 7
N8 N9 1.153(4) .
C1 C2 1.455(9) .
C2 C4 1.378(8) .
C2 C3 1.400(7) .
C3 C7 1.368(6) .
C4 C5 1.375(8) .
C5 C6 1.406(7) .
C6 C7 1.404(6) .
C7 C8 1.517(6) .
C9 C12 1.375(6) .
C10 C11 1.376(5) .
C11 C13 1.399(6) .
C12 C13 1.395(5) .
C13 C14 1.482(5) .
C14 C15 1.388(6) .
C14 C16 1.399(5) .
C15 C18 1.375(5) .
C16 C17 1.380(6) .
C19 C20 1.503(5) .
C20 C21 1.384(5) .
C20 C22 1.392(5) .
C21 C21 1.400(7) 2
C22 C22 1.388(7) 2
C23 C24 1.483(5) .
C24 C25 1.396(5) .
C24 C26 1.399(5) .
C25 C28 1.389(5) .
C26 C27 1.378(5) .
C27 C29 1.397(5) .
C28 C29 1.393(5) .
C29 C30 1.494(5) .
